data_1505677
loop_
_publ_author_name
'Harju, Kirsi'
'Kyl\"anlahti, Irene'
'Paananen, Timo'
'Polamo, Mika'
'Nielsen, John'
'Yli-Kauhaluoma, Jari'

_publ_section_title
;
 Solid-Phase Synthesis of Pyrazolopyridines from Polymer-Bound Alkyne and
 Azomethine Imines
;
_journal_issue 3
_journal_name_full 'Journal of Combinatorial Chemistry'
_journal_page_first 344
_journal_paper_doi 10.1021/cc050138j
_journal_volume 8
_journal_year 2006
_chemical_formula_sum 'C14 H12 N2'
_chemical_formula_weight 208.26
_chemical_name_systematic
; 
 ? 
;
_space_group_IT_number 19
_symmetry_cell_setting orthorhombic
_symmetry_space_group_name_Hall 'P 2ac 2ab'
_symmetry_space_group_name_H-M 'P 21 21 21'
_atom_sites_solution_hydrogens geom
_atom_sites_solution_primary direct
_atom_sites_solution_secondary difmap
_audit_creation_method SHELXL-97
_cell_angle_alpha 90.00
_cell_angle_beta 90.00
_cell_angle_gamma 90.00
_cell_formula_units_Z 4
_cell_length_a 5.8880(12)
_cell_length_b 10.699(3)
_cell_length_c 17.013(2)
_cell_measurement_temperature 173(2)
_cell_volume 1071.7(4)
_computing_cell_refinement 'COLLECT (Nonius, 2002)'
_computing_data_collection 'COLLECT (Nonius, 2002)'
_computing_data_reduction 'COLLECT (Nonius, 2002)'
_computing_molecular_graphics 'SHELXTL (Sheldrick, 1997)'
_computing_publication_material 'SHELX97 (Sheldrick, 1997)'
_computing_structure_refinement 'SHELX97 (Sheldrick, 1997)'
_computing_structure_solution 'SHELXS-97 (Sheldrick, 1990)'
_diffrn_ambient_temperature 173(2)
_diffrn_detector_area_resol_mean 9
_diffrn_measured_fraction_theta_full 0.999
_diffrn_measured_fraction_theta_max 0.999
_diffrn_measurement_device '95mm CCD camera on \k-goniostat'
_diffrn_measurement_method CCD
_diffrn_radiation_monochromator graphite
_diffrn_radiation_source 'fine-focus sealed tube'
_diffrn_radiation_type MoK\a
_diffrn_radiation_wavelength 0.71073
_diffrn_reflns_av_R_equivalents 0.0464
_diffrn_reflns_av_sigmaI/netI 0.0264
_diffrn_reflns_limit_h_max 7
_diffrn_reflns_limit_h_min -7
_diffrn_reflns_limit_k_max 13
_diffrn_reflns_limit_k_min -13
_diffrn_reflns_limit_l_max 20
_diffrn_reflns_limit_l_min -22
_diffrn_reflns_number 16304
_diffrn_reflns_theta_full 27.50
_diffrn_reflns_theta_max 27.50
_diffrn_reflns_theta_min 3.06
_exptl_absorpt_coefficient_mu 0.078
_exptl_absorpt_correction_T_max 0.993
_exptl_absorpt_correction_T_min 0.981
_exptl_absorpt_correction_type multi-scan
_exptl_absorpt_process_details 'SADABS (Sheldrick, 1996)'
_exptl_crystal_colour colorless
_exptl_crystal_density_diffrn 1.291
_exptl_crystal_density_method 'not measured'
_exptl_crystal_description needle
_exptl_crystal_F_000 440
_exptl_crystal_size_max 0.30
_exptl_crystal_size_mid 0.12
_exptl_crystal_size_min 0.10
_refine_diff_density_max 0.167
_refine_diff_density_min -0.148
_refine_diff_density_rms 0.035
_refine_ls_extinction_method none
_refine_ls_goodness_of_fit_ref 1.139
_refine_ls_hydrogen_treatment constr
_refine_ls_matrix_type full
_refine_ls_number_parameters 145
_refine_ls_number_reflns 1448
_refine_ls_number_restraints 0
_refine_ls_restrained_S_all 1.139
_refine_ls_R_factor_all 0.0461
_refine_ls_R_factor_gt 0.0363
_refine_ls_shift/su_max 0.000
_refine_ls_shift/su_mean 0.000
_refine_ls_structure_factor_coef Fsqd
_refine_ls_weighting_details 'calc w=1/[\s^2^(Fo^2^)+(0.0492P)^2^+0.0577P] where P=(Fo^2^+2Fc^2^)/3'
_refine_ls_weighting_scheme calc
_refine_ls_wR_factor_gt 0.0844
_refine_ls_wR_factor_ref 0.0874
_reflns_number_gt 1252
_reflns_number_total 1448
_reflns_threshold_expression >2sigma(I)
_cod_data_source_file cc050138jsi20060308_034246.cif
_cod_data_source_block 6r
_cod_original_sg_symbol_H-M 'P 21 21  21 '
_cod_database_code 1505677

loop_
_symmetry_equiv_pos_as_xyz
'x, y, z'
'-x+1/2, -y, z+1/2'
'-x, y+1/2, -z+1/2'
'x+1/2, -y+1/2, -z'

loop_
_atom_site_label
_atom_site_type_symbol
_atom_site_fract_x
_atom_site_fract_y
_atom_site_fract_z
_atom_site_U_iso_or_equiv
_atom_site_adp_type
_atom_site_occupancy
_atom_site_symmetry_multiplicity
_atom_site_calc_flag
_atom_site_refinement_flags
N1 N 0.1196(3) 0.89524(14) 0.40454(8) 0.0255(3) Uani 1 1 d .
N2 N 0.1750(3) 0.96845(13) 0.46714(8) 0.0245(3) Uani 1 1 d .
C3 C 0.0350(3) 1.05923(16) 0.49782(10) 0.0272(4) Uani 1 1 d .
H3A H -0.1065 1.0741 0.4754 0.033 Uiso 1 1 calc R
C4 C 0.1046(3) 1.12755(17) 0.56140(11) 0.0278(4) Uani 1 1 d .
C5 C -0.0461(4) 1.22657(18) 0.59704(11) 0.0361(5) Uani 1 1 d .
H5C H -0.0825 1.2040 0.6502 0.054 Uiso 1 1 calc R
H5B H -0.1835 1.2332 0.5669 0.054 Uiso 1 1 calc R
H5A H 0.0317 1.3054 0.5967 0.054 Uiso 1 1 calc R
C6 C 0.3247(3) 1.10148(17) 0.59392(11) 0.0295(4) Uani 1 1 d .
H6A H 0.3749 1.1480 0.6367 0.035 Uiso 1 1 calc R
C7 C 0.4618(3) 1.01114(16) 0.56415(10) 0.0277(4) Uani 1 1 d .
H7A H 0.6023 0.9955 0.5871 0.033 Uiso 1 1 calc R
C8 C 0.3895(3) 0.94006(16) 0.49745(10) 0.0250(4) Uani 1 1 d .
C9 C 0.4727(3) 0.84376(16) 0.45095(10) 0.0255(4) Uani 1 1 d .
H9A H 0.6120 0.8035 0.4557 0.031 Uiso 1 1 calc R
C10 C 0.3016(3) 0.81991(16) 0.39504(10) 0.0238(4) Uani 1 1 d .
C11 C 0.2968(3) 0.72315(16) 0.33263(10) 0.0249(4) Uani 1 1 d .
C12 C 0.1033(3) 0.70862(18) 0.28518(10) 0.0287(4) Uani 1 1 d .
H12A H -0.0187 0.7631 0.2908 0.034 Uiso 1 1 calc R
C13 C 0.0930(4) 0.61273(19) 0.22954(11) 0.0328(5) Uani 1 1 d .
H13A H -0.0364 0.6033 0.1988 0.039 Uiso 1 1 calc R
C14 C 0.2752(4) 0.53118(18) 0.21987(11) 0.0327(5) Uani 1 1 d .
H14A H 0.2673 0.4669 0.1832 0.039 Uiso 1 1 calc R
C15 C 0.4691(4) 0.54657(18) 0.26553(11) 0.0325(5) Uani 1 1 d .
H15A H 0.5923 0.4932 0.2587 0.039 Uiso 1 1 calc R
C16 C 0.4799(3) 0.64145(17) 0.32144(10) 0.0285(4) Uani 1 1 d .
H16A H 0.6103 0.6507 0.3517 0.034 Uiso 1 1 calc R

loop_
_atom_site_aniso_label
_atom_site_aniso_U_11
_atom_site_aniso_U_22
_atom_site_aniso_U_33
_atom_site_aniso_U_23
_atom_site_aniso_U_13
_atom_site_aniso_U_12
N1 0.0243(8) 0.0300(8) 0.0223(7) 0.0003(7) -0.0026(7) -0.0006(7)
N2 0.0230(7) 0.0275(7) 0.0230(8) 0.0022(6) -0.0012(6) -0.0011(7)
C3 0.0236(9) 0.0294(9) 0.0285(9) 0.0053(8) -0.0005(8) 0.0017(8)
C4 0.0298(10) 0.0272(9) 0.0265(9) 0.0044(8) 0.0019(9) -0.0019(8)
C5 0.0395(11) 0.0321(10) 0.0368(10) -0.0035(9) -0.0026(10) 0.0032(10)
C6 0.0308(10) 0.0318(9) 0.0259(9) 0.0018(8) -0.0032(8) -0.0065(9)
C7 0.0235(8) 0.0335(10) 0.0260(9) 0.0046(8) -0.0045(8) -0.0027(9)
C8 0.0214(9) 0.0285(9) 0.0250(9) 0.0083(8) -0.0015(8) -0.0029(8)
C9 0.0213(9) 0.0290(9) 0.0262(9) 0.0055(7) -0.0013(8) 0.0005(8)
C10 0.0223(8) 0.0265(8) 0.0226(9) 0.0073(7) 0.0010(8) -0.0022(8)
C11 0.0279(9) 0.0253(8) 0.0216(8) 0.0070(7) 0.0017(8) -0.0014(8)
C12 0.0264(9) 0.0323(9) 0.0273(9) 0.0026(8) 0.0000(8) 0.0009(9)
C13 0.0298(11) 0.0385(10) 0.0302(10) 0.0020(9) -0.0033(9) -0.0047(10)
C14 0.0391(12) 0.0293(10) 0.0298(10) -0.0017(8) 0.0041(9) -0.0052(10)
C15 0.0316(10) 0.0316(10) 0.0342(11) 0.0028(9) 0.0059(9) 0.0057(9)
C16 0.0235(10) 0.0322(9) 0.0296(9) 0.0045(8) -0.0001(8) -0.0001(8)

loop_
_atom_type_symbol
_atom_type_description
_atom_type_scat_dispersion_real
_atom_type_scat_dispersion_imag
_atom_type_scat_source
C C 0.0033 0.0016 'International Tables Vol C Tables 4.2.6.8 and 6.1.1.4'
H H 0.0000 0.0000 'International Tables Vol C Tables 4.2.6.8 and 6.1.1.4'
N N 0.0061 0.0033 'International Tables Vol C Tables 4.2.6.8 and 6.1.1.4'

loop_
_geom_angle_atom_site_label_1
_geom_angle_atom_site_label_2
_geom_angle_atom_site_label_3
_geom_angle
C10 N1 N2 104.29(14)
N1 N2 C3 123.98(15)
N1 N2 C8 112.34(15)
C3 N2 C8 123.67(16)
C4 C3 N2 119.83(18)
C4 C3 H3A 120.1
N2 C3 H3A 120.1
C3 C4 C6 118.09(18)
C3 C4 C5 121.11(18)
C6 C4 C5 120.80(18)
C4 C5 H5C 109.5
C4 C5 H5B 109.5
H5C C5 H5B 109.5
C4 C5 H5A 109.5
H5C C5 H5A 109.5
H5B C5 H5A 109.5
C7 C6 C4 122.07(18)
C7 C6 H6A 119.0
C4 C6 H6A 119.0
C6 C7 C8 119.84(17)
C6 C7 H7A 120.1
C8 C7 H7A 120.1
C9 C8 N2 105.65(16)
C9 C8 C7 137.86(18)
N2 C8 C7 116.48(16)
C8 C9 C10 105.49(17)
C8 C9 H9A 127.3
C10 C9 H9A 127.3
N1 C10 C9 112.23(15)
N1 C10 C11 119.15(16)
C9 C10 C11 128.57(17)
C16 C11 C12 118.49(16)
C16 C11 C10 121.20(16)
C12 C11 C10 120.27(17)
C13 C12 C11 120.38(18)
C13 C12 H12A 119.8
C11 C12 H12A 119.8
C14 C13 C12 120.43(18)
C14 C13 H13A 119.8
C12 C13 H13A 119.8
C15 C14 C13 119.50(17)
C15 C14 H14A 120.2
C13 C14 H14A 120.2
C14 C15 C16 120.34(18)
C14 C15 H15A 119.8
C16 C15 H15A 119.8
C15 C16 C11 120.84(18)
C15 C16 H16A 119.6
C11 C16 H16A 119.6

loop_
_geom_bond_atom_site_label_1
_geom_bond_atom_site_label_2
_geom_bond_distance
N1 C10 1.351(2)
N1 N2 1.362(2)
N2 C3 1.377(2)
N2 C8 1.398(2)
C3 C4 1.368(3)
C3 H3A 0.9300
C4 C6 1.437(3)
C4 C5 1.509(3)
C5 H5C 0.9600
C5 H5B 0.9600
C5 H5A 0.9600
C6 C7 1.357(3)
C6 H6A 0.9300
C7 C8 1.431(2)
C7 H7A 0.9300
C8 C9 1.388(2)
C9 C10 1.409(2)
C9 H9A 0.9300
C10 C11 1.483(2)
C11 C16 1.401(3)
C11 C12 1.405(3)
C12 C13 1.397(3)
C12 H12A 0.9300
C13 C14 1.393(3)
C13 H13A 0.9300
C14 C15 1.391(3)
C14 H14A 0.9300
C15 C16 1.393(3)
C15 H15A 0.9300
C16 H16A 0.9300

loop_
_cod_related_entry_id
_cod_related_entry_code
_cod_related_entry_database
1 30651669 ChemSpider
